data_2201789
loop_
_publ_author_name
'Jones, Peter G.'
'Bubenitschek, Peter'
'Hopf, Henning'
'H\"opfner, Thomas'

_publ_section_title 6,6-Dimethyl-2-(1-methylethenyl)-3,4,5-tris(1-methylethylidene)-1-(2-methylpropen-1-yl)cyclohexane
_journal_issue 2
_journal_name_full 'Acta Crystallographica Section E'
_journal_page_first o186
_journal_page_last o187
_journal_paper_doi 10.1107/S1600536803001016
_journal_volume 59
_journal_year 2003
_chemical_formula_iupac 'C24 H36'
_chemical_formula_moiety 'C24 H36'
_chemical_formula_sum 'C24 H36'
_chemical_formula_weight 324.53
_chemical_name_systematic
;
6,6-Dimethyl-2-(methylethenyl)-3,4,5-tris(methylidene)-1-(2-methylpropen-
1-yl)-cyclohexane
;
_space_group_IT_number 14
_symmetry_cell_setting monoclinic
_symmetry_space_group_name_Hall '-P 2yn'
_symmetry_space_group_name_H-M 'P 1 21/n 1'
_atom_sites_solution_hydrogens geom
_atom_sites_solution_primary direct
_atom_sites_solution_secondary difmap
_audit_creation_method SHELXL-97
_cell_angle_alpha 90.00
_cell_angle_beta 95.436(12)
_cell_angle_gamma 90.00
_cell_formula_units_Z 8
_cell_length_a 14.382(2)
_cell_length_b 17.062(2)
_cell_length_c 17.053(2)
_cell_measurement_reflns_used 54
_cell_measurement_temperature 143(2)
_cell_measurement_theta_max 11
_cell_measurement_theta_min 10
_cell_volume 4165.7(9)
_computing_cell_refinement DIF4
_computing_data_collection 'DIF4 (Stoe & Cie, 1992)'
_computing_data_reduction 'REDU4 (Stoe & Cie, 1992)'
_computing_molecular_graphics 'XP (Siemens, 1996)'
_computing_publication_material SHELXL97
_computing_structure_refinement 'SHELXL97 (Sheldrick, 1997)'
_computing_structure_solution 'SHELXS97 (Sheldrick, 1990)'
_diffrn_ambient_temperature 143(2)
_diffrn_measured_fraction_theta_full 0.996
_diffrn_measured_fraction_theta_max 0.995
_diffrn_measurement_device_type 'Stoe Stadi-4'
_diffrn_measurement_method \w-\q
_diffrn_radiation_monochromator graphite
_diffrn_radiation_source 'fine-focus sealed tube'
_diffrn_radiation_type MoK\a
_diffrn_radiation_wavelength 0.71073
_diffrn_reflns_av_R_equivalents 0.0247
_diffrn_reflns_av_sigmaI/netI 0.0576
_diffrn_reflns_limit_h_max 17
_diffrn_reflns_limit_h_min -17
_diffrn_reflns_limit_k_max 20
_diffrn_reflns_limit_k_min 0
_diffrn_reflns_limit_l_max 1
_diffrn_reflns_limit_l_min -20
_diffrn_reflns_number 7622
_diffrn_reflns_theta_full 25.00
_diffrn_reflns_theta_max 25.03
_diffrn_reflns_theta_min 3.08
_diffrn_standards_decay_% 0
_diffrn_standards_interval_time 60
_diffrn_standards_number 3
_exptl_absorpt_coefficient_mu 0.057
_exptl_absorpt_correction_type none
_exptl_crystal_colour colourless
_exptl_crystal_density_diffrn 1.035
_exptl_crystal_density_method 'not measured'
_exptl_crystal_description prism
_exptl_crystal_F_000 1440
_exptl_crystal_size_max 0.6
_exptl_crystal_size_mid 0.5
_exptl_crystal_size_min 0.4
_refine_diff_density_max 0.285
_refine_diff_density_min -0.271
_refine_ls_extinction_method none
_refine_ls_goodness_of_fit_ref 1.042
_refine_ls_hydrogen_treatment constr
_refine_ls_matrix_type full
_refine_ls_number_parameters 455
_refine_ls_number_reflns 7330
_refine_ls_number_restraints 0
_refine_ls_restrained_S_all 1.042
_refine_ls_R_factor_all 0.1070
_refine_ls_R_factor_gt 0.0640
_refine_ls_shift/su_max 0.036
_refine_ls_shift/su_mean 0.000
_refine_ls_structure_factor_coef Fsqd
_refine_ls_weighting_details 'calc w = 1/[\s^2^(Fo^2^)+(0.0543P)^2^+2.4540P] where P = (Fo^2^+2Fc^2^)/3'
_refine_ls_weighting_scheme calc
_refine_ls_wR_factor_gt 0.1352
_refine_ls_wR_factor_ref 0.1645
_reflns_number_gt 4782
_reflns_number_total 7330
_reflns_threshold_expression I>2\s(I)
_cod_data_source_file bt6227.cif
_cod_data_source_block 3
_cod_original_cell_volume 4165.6(9)
_cod_original_sg_symbol_H-M 'P 21/n'
_cod_database_code 2201789
_cod_database_fobs_code 2201789

loop_
_symmetry_equiv_pos_as_xyz
'x, y, z'
'-x+1/2, y+1/2, -z+1/2'
'-x, -y, -z'
'x-1/2, -y-1/2, z-1/2'

loop_
_atom_site_label
_atom_site_fract_x
_atom_site_fract_y
_atom_site_fract_z
_atom_site_U_iso_or_equiv
_atom_site_adp_type
_atom_site_calc_flag
_atom_site_refinement_flags
_atom_site_occupancy
_atom_site_disorder_assembly
_atom_site_disorder_group
_atom_site_type_symbol
C1 0.20134(16) 0.64983(13) 0.24293(13) 0.0223(5) Uani d . 1 . . C
C2 0.25543(16) 0.60076(14) 0.30790(13) 0.0219(5) Uani d . 1 . . C
C3 0.23382(16) 0.52548(14) 0.32256(13) 0.0220(5) Uani d . 1 . . C
C4 0.16990(16) 0.48270(13) 0.26335(13) 0.0226(5) Uani d . 1 . . C
C5 0.18062(16) 0.51489(13) 0.18318(13) 0.0220(5) Uani d . 1 . . C
C6 0.14962(16) 0.59804(14) 0.17881(14) 0.0229(5) Uani d . 1 . . C
C7 0.13380(18) 0.70126(15) 0.28646(15) 0.0309(6) Uani d . 1 . . C
H7A 0.1671 0.7228 0.3345 0.037 Uiso calc R 1 . . H
H7B 0.0813 0.6692 0.3004 0.037 Uiso calc R 1 . . H
H7C 0.1103 0.7443 0.2520 0.037 Uiso calc R 1 . . H
C8 0.27032(18) 0.70094(15) 0.20212(15) 0.0318(6) Uani d . 1 . . C
H8A 0.3010 0.7378 0.2403 0.038 Uiso calc R 1 . . H
H8B 0.2365 0.7302 0.1589 0.038 Uiso calc R 1 . . H
H8C 0.3175 0.6674 0.1811 0.038 Uiso calc R 1 . . H
C9 0.32968(18) 0.64425(15) 0.35538(14) 0.0282(6) Uani d . 1 . . C
H9 0.3104 0.6896 0.3818 0.034 Uiso calc R 1 . . H
C10 0.41966(19) 0.62747(16) 0.36537(16) 0.0352(6) Uani d . 1 . . C
C11 0.27873(17) 0.48101(15) 0.39150(14) 0.0286(6) Uani d . 1 . . C
C12 0.10868(17) 0.42621(14) 0.27783(15) 0.0275(6) Uani d . 1 . . C
C13 0.22378(18) 0.47683(15) 0.12826(14) 0.0293(6) Uani d . 1 . . C
C14 0.08328(17) 0.62306(15) 0.12419(14) 0.0274(6) Uani d . 1 . . C
C15 0.4866(2) 0.6785(2) 0.41532(19) 0.0556(9) Uani d . 1 . . C
H15A 0.4529 0.7234 0.4347 0.067 Uiso calc R 1 . . H
H15B 0.5356 0.6973 0.3837 0.067 Uiso calc R 1 . . H
H15C 0.5150 0.6482 0.4601 0.067 Uiso calc R 1 . . H
C16 0.4632(2) 0.55855(17) 0.3292(2) 0.0494(8) Uani d . 1 . . C
H16A 0.4801 0.5192 0.3699 0.059 Uiso calc R 1 . . H
H16B 0.5195 0.5754 0.3056 0.059 Uiso calc R 1 . . H
H16C 0.4187 0.5358 0.2884 0.059 Uiso calc R 1 . . H
C17 0.2757(2) 0.51297(18) 0.47073(15) 0.0481(8) Uani d . 1 . . C
H17A 0.3119 0.4792 0.5088 0.058 Uiso calc R 1 . . H
H17B 0.2107 0.5153 0.4835 0.058 Uiso calc R 1 . . H
H17C 0.3024 0.5658 0.4730 0.058 Uiso calc R 1 . . H
C18 0.31915(19) 0.40983(16) 0.38042(16) 0.0369(7) Uani d . 1 . . C
H18A 0.3456 0.3806 0.4245 0.044 Uiso calc R 1 . . H
H18B 0.3208 0.3896 0.3287 0.044 Uiso calc R 1 . . H
C19 0.09067(19) 0.39797(16) 0.35839(15) 0.0346(6) Uani d . 1 . . C
H19A 0.1186 0.3460 0.3676 0.042 Uiso calc R 1 . . H
H19B 0.0232 0.3948 0.3620 0.042 Uiso calc R 1 . . H
H19C 0.1185 0.4347 0.3981 0.042 Uiso calc R 1 . . H
C20 0.04864(19) 0.38616(16) 0.21281(17) 0.0370(7) Uani d . 1 . . C
H20A 0.0623 0.4077 0.1619 0.044 Uiso calc R 1 . . H
H20B -0.0173 0.3948 0.2201 0.044 Uiso calc R 1 . . H
H20C 0.0618 0.3298 0.2141 0.044 Uiso calc R 1 . . H
C21 0.2578(2) 0.39357(15) 0.13865(16) 0.0394(7) Uani d . 1 . . C
H21A 0.2530 0.3769 0.1931 0.047 Uiso calc R 1 . . H
H21B 0.3231 0.3905 0.1269 0.047 Uiso calc R 1 . . H
H21C 0.2194 0.3592 0.1027 0.047 Uiso calc R 1 . . H
C22 0.2438(2) 0.51301(17) 0.05137(15) 0.0375(7) Uani d . 1 . . C
H22A 0.2052 0.4876 0.0082 0.045 Uiso calc R 1 . . H
H22B 0.3099 0.5059 0.0438 0.045 Uiso calc R 1 . . H
H22C 0.2292 0.5691 0.0520 0.045 Uiso calc R 1 . . H
C23 0.03249(19) 0.56951(16) 0.06454(15) 0.0379(7) Uani d . 1 . . C
H23A 0.0511 0.5815 0.0121 0.045 Uiso calc R 1 . . H
H23B -0.0350 0.5772 0.0648 0.045 Uiso calc R 1 . . H
H23C 0.0483 0.5149 0.0779 0.045 Uiso calc R 1 . . H
C24 0.0478(2) 0.70605(16) 0.11344(16) 0.0386(7) Uani d . 1 . . C
H24A -0.0096 0.7121 0.1396 0.046 Uiso calc R 1 . . H
H24B 0.0347 0.7173 0.0571 0.046 Uiso calc R 1 . . H
H24C 0.0952 0.7426 0.1367 0.046 Uiso calc R 1 . . H
C1' 0.30796(16) 0.88366(14) 0.77252(14) 0.0239(5) Uani d . 1 . . C
C2' 0.25355(16) 0.83892(14) 0.70453(13) 0.0226(5) Uani d . 1 . . C
C3' 0.27110(16) 0.76316(14) 0.68756(13) 0.0226(5) Uani d . 1 . . C
C4' 0.33046(16) 0.71599(13) 0.74610(13) 0.0218(5) Uani d . 1 . . C
C5' 0.31981(16) 0.74614(14) 0.82705(14) 0.0235(5) Uani d . 1 . . C
C6' 0.35559(16) 0.82765(14) 0.83554(13) 0.0227(5) Uani d . 1 . . C
C7' 0.37930(18) 0.93452(15) 0.73317(15) 0.0325(6) Uani d . 1 . . C
H7'1 0.3484 0.9594 0.6858 0.039 Uiso calc R 1 . . H
H7'2 0.4306 0.9014 0.7186 0.039 Uiso calc R 1 . . H
H7'3 0.4041 0.9751 0.7701 0.039 Uiso calc R 1 . . H
C8' 0.23969(18) 0.93598(15) 0.81307(15) 0.0331(6) Uani d . 1 . . C
H8'1 0.2106 0.9737 0.7749 0.040 Uiso calc R 1 . . H
H8'2 0.2738 0.9642 0.8568 0.040 Uiso calc R 1 . . H
H8'3 0.1912 0.9033 0.8333 0.040 Uiso calc R 1 . . H
C9' 0.18299(18) 0.88555(15) 0.65556(14) 0.0289(6) Uani d . 1 . . C
H9' 0.2052 0.9305 0.6303 0.035 Uiso calc R 1 . . H
C10' 0.09208(19) 0.87104(16) 0.64331(16) 0.0356(7) Uani d . 1 . . C
C11' 0.22586(17) 0.72332(15) 0.61578(14) 0.0263(6) Uani d . 1 . . C
C12' 0.38889(17) 0.65805(14) 0.73057(14) 0.0258(6) Uani d . 1 . . C
C13' 0.27311(18) 0.70862(15) 0.87967(14) 0.0286(6) Uani d . 1 . . C
C14' 0.42218(17) 0.84749(15) 0.89223(14) 0.0290(6) Uani d . 1 . . C
C15' 0.0288(2) 0.9219(2) 0.58928(19) 0.0567(9) Uani d . 1 . . C
H15D 0.0650 0.9651 0.5696 0.068 Uiso calc R 1 . . H
H15E -0.0212 0.9431 0.6183 0.068 Uiso calc R 1 . . H
H15F 0.0015 0.8905 0.5448 0.068 Uiso calc R 1 . . H
C16' 0.0444(2) 0.80442(18) 0.6800(2) 0.0485(8) Uani d . 1 . . C
H16D 0.0880 0.7793 0.7199 0.058 Uiso calc R 1 . . H
H16E 0.0235 0.7660 0.6393 0.058 Uiso calc R 1 . . H
H16F -0.0098 0.8242 0.7048 0.058 Uiso calc R 1 . . H
C17' 0.2360(2) 0.75746(17) 0.53835(15) 0.0394(7) Uani d . 1 . . C
H17D 0.2076 0.7225 0.4972 0.047 Uiso calc R 1 . . H
H17E 0.3025 0.7641 0.5317 0.047 Uiso calc R 1 . . H
H17F 0.2049 0.8086 0.5343 0.047 Uiso calc R 1 . . H
C18' 0.17941(18) 0.65451(16) 0.62295(16) 0.0339(6) Uani d . 1 . . C
H18C 0.1530 0.6279 0.5772 0.041 Uiso calc R 1 . . H
H18D 0.1734 0.6331 0.6737 0.041 Uiso calc R 1 . . H
C19' 0.40771(18) 0.63178(15) 0.64908(15) 0.0309(6) Uani d . 1 . . C
H19D 0.3789 0.5804 0.6380 0.037 Uiso calc R 1 . . H
H19E 0.4753 0.6279 0.6461 0.037 Uiso calc R 1 . . H
H19F 0.3812 0.6699 0.6102 0.037 Uiso calc R 1 . . H
C20' 0.4447(2) 0.61292(16) 0.79430(17) 0.0395(7) Uani d . 1 . . C
H20D 0.4299 0.6319 0.8459 0.047 Uiso calc R 1 . . H
H20E 0.5115 0.6203 0.7893 0.047 Uiso calc R 1 . . H
H20F 0.4292 0.5571 0.7893 0.047 Uiso calc R 1 . . H
C21' 0.2342(2) 0.62724(16) 0.86563(16) 0.0405(7) Uani d . 1 . . C
H21D 0.2401 0.6119 0.8109 0.049 Uiso calc R 1 . . H
H21E 0.1682 0.6266 0.8755 0.049 Uiso calc R 1 . . H
H21F 0.2691 0.5903 0.9013 0.049 Uiso calc R 1 . . H
C22' 0.2546(2) 0.74269(18) 0.95819(15) 0.0400(7) Uani d . 1 . . C
H22D 0.2931 0.7156 1.0003 0.048 Uiso calc R 1 . . H
H22E 0.1884 0.7360 0.9661 0.048 Uiso calc R 1 . . H
H22F 0.2701 0.7986 0.9593 0.048 Uiso calc R 1 . . H
C23' 0.46983(19) 0.78845(17) 0.94823(15) 0.0376(7) Uani d . 1 . . C
H23D 0.4527 0.7354 0.9302 0.045 Uiso calc R 1 . . H
H23E 0.4501 0.7966 1.0011 0.045 Uiso calc R 1 . . H
H23F 0.5377 0.7949 0.9498 0.045 Uiso calc R 1 . . H
C24' 0.4618(2) 0.92882(16) 0.90898(17) 0.0404(7) Uani d . 1 . . C
H24D 0.5205 0.9345 0.8846 0.048 Uiso calc R 1 . . H
H24E 0.4735 0.9364 0.9660 0.048 Uiso calc R 1 . . H
H24F 0.4169 0.9682 0.8871 0.048 Uiso calc R 1 . . H

loop_
_atom_site_aniso_label
_atom_site_aniso_U_11
_atom_site_aniso_U_22
_atom_site_aniso_U_33
_atom_site_aniso_U_12
_atom_site_aniso_U_13
_atom_site_aniso_U_23
C1 0.0244(13) 0.0180(12) 0.0243(12) -0.0009(10) 0.0017(10) -0.0014(10)
C2 0.0243(13) 0.0213(13) 0.0203(12) 0.0028(10) 0.0029(10) -0.0039(10)
C3 0.0233(12) 0.0214(13) 0.0217(12) 0.0034(10) 0.0046(10) 0.0007(10)
C4 0.0260(13) 0.0177(12) 0.0244(12) 0.0035(10) 0.0032(10) 0.0002(10)
C5 0.0231(12) 0.0200(12) 0.0221(12) -0.0019(10) -0.0022(10) 0.0015(10)
C6 0.0252(13) 0.0203(13) 0.0234(12) -0.0033(10) 0.0033(10) 0.0021(10)
C7 0.0322(14) 0.0257(14) 0.0346(15) 0.0058(11) 0.0023(12) -0.0043(11)
C8 0.0320(14) 0.0270(14) 0.0363(15) -0.0064(12) 0.0015(12) 0.0038(12)
C9 0.0365(15) 0.0230(13) 0.0244(13) -0.0002(11) -0.0007(11) -0.0054(11)
C10 0.0341(15) 0.0335(16) 0.0361(15) -0.0046(12) -0.0064(12) -0.0004(12)
C11 0.0321(14) 0.0283(14) 0.0252(13) -0.0063(12) 0.0010(11) 0.0050(11)
C12 0.0282(14) 0.0211(13) 0.0330(14) 0.0011(11) 0.0018(11) 0.0022(11)
C13 0.0351(15) 0.0268(14) 0.0257(13) -0.0031(11) 0.0020(11) -0.0031(11)
C14 0.0296(14) 0.0251(14) 0.0271(13) -0.0017(11) 0.0016(11) 0.0014(11)
C15 0.0446(19) 0.058(2) 0.060(2) -0.0089(16) -0.0211(16) -0.0037(17)
C16 0.0311(16) 0.0401(18) 0.078(2) 0.0010(14) 0.0079(15) -0.0018(16)
C17 0.070(2) 0.0478(19) 0.0254(15) -0.0008(17) 0.0008(14) 0.0055(14)
C18 0.0439(17) 0.0316(15) 0.0339(15) 0.0058(13) -0.0035(13) 0.0079(12)
C19 0.0333(15) 0.0320(15) 0.0394(16) -0.0003(12) 0.0082(12) 0.0073(12)
C20 0.0363(15) 0.0270(15) 0.0468(17) -0.0058(12) -0.0009(13) 0.0016(13)
C21 0.0557(19) 0.0297(15) 0.0333(15) 0.0073(14) 0.0066(13) -0.0042(12)
C22 0.0459(17) 0.0399(17) 0.0276(14) 0.0002(14) 0.0082(12) -0.0015(12)
C23 0.0422(16) 0.0389(17) 0.0303(15) 0.0013(13) -0.0085(12) -0.0012(13)
C24 0.0401(16) 0.0334(16) 0.0402(16) 0.0031(13) -0.0071(13) 0.0080(13)
C1' 0.0244(13) 0.0193(12) 0.0283(13) -0.0011(10) 0.0042(10) -0.0019(10)
C2' 0.0245(13) 0.0205(13) 0.0231(12) -0.0008(10) 0.0042(10) 0.0018(10)
C3' 0.0229(12) 0.0249(13) 0.0205(12) -0.0030(10) 0.0048(10) 0.0019(10)
C4' 0.0241(12) 0.0171(12) 0.0239(12) -0.0031(10) 0.0004(10) 0.0009(10)
C5' 0.0247(13) 0.0213(13) 0.0238(13) 0.0018(10) -0.0012(10) 0.0026(10)
C6' 0.0250(13) 0.0206(13) 0.0234(12) 0.0011(10) 0.0070(10) -0.0024(10)
C7' 0.0343(15) 0.0263(14) 0.0367(15) -0.0066(12) 0.0019(12) 0.0036(12)
C8' 0.0359(15) 0.0288(15) 0.0345(15) 0.0072(12) 0.0025(12) -0.0076(12)
C9' 0.0380(15) 0.0213(13) 0.0266(13) 0.0020(11) -0.0009(11) 0.0002(11)
C10' 0.0332(15) 0.0324(15) 0.0397(16) 0.0075(12) -0.0051(12) -0.0091(13)
C11' 0.0270(13) 0.0279(14) 0.0234(13) 0.0051(11) -0.0010(10) -0.0025(11)
C12' 0.0268(13) 0.0187(12) 0.0310(14) -0.0035(11) -0.0025(11) -0.0022(11)
C13' 0.0329(14) 0.0266(14) 0.0252(13) -0.0036(11) -0.0023(11) 0.0045(11)
C14' 0.0299(14) 0.0317(15) 0.0255(13) -0.0015(12) 0.0031(11) -0.0056(11)
C15' 0.053(2) 0.051(2) 0.060(2) 0.0199(16) -0.0248(17) -0.0081(17)
C16' 0.0267(15) 0.0463(19) 0.072(2) 0.0005(14) 0.0036(14) -0.0132(17)
C17' 0.0482(18) 0.0431(17) 0.0264(14) 0.0057(14) 0.0013(13) -0.0007(13)
C18' 0.0344(15) 0.0333(15) 0.0332(15) -0.0035(12) -0.0014(12) -0.0113(12)
C19' 0.0304(14) 0.0235(14) 0.0390(15) 0.0033(11) 0.0050(12) -0.0055(12)
C20' 0.0401(16) 0.0318(16) 0.0444(17) 0.0104(13) -0.0069(13) -0.0037(13)
C21' 0.0534(19) 0.0351(16) 0.0328(15) -0.0122(14) 0.0040(13) 0.0079(13)
C22' 0.0439(17) 0.0469(18) 0.0305(15) -0.0029(14) 0.0105(13) 0.0044(13)
C23' 0.0379(16) 0.0428(17) 0.0299(14) -0.0021(13) -0.0085(12) -0.0045(13)
C24' 0.0435(17) 0.0374(16) 0.0393(16) -0.0076(14) -0.0013(13) -0.0136(13)

loop_
_atom_type_symbol
_atom_type_description
_atom_type_scat_dispersion_real
_atom_type_scat_dispersion_imag
_atom_type_scat_source
C C 0.0033 0.0016 'International Tables Vol C Tables 4.2.6.8 and 6.1.1.4'
H H 0.0000 0.0000 'International Tables Vol C Tables 4.2.6.8 and 6.1.1.4'

loop_
_geom_angle_atom_site_label_1
_geom_angle_atom_site_label_2
_geom_angle_atom_site_label_3
_geom_angle
_geom_angle_publ_flag
C8 C1 C2 109.31(19) ?
C8 C1 C6 107.04(19) ?
C2 C1 C6 112.08(19) y
C8 C1 C7 110.9(2) ?
C2 C1 C7 105.07(19) ?
C6 C1 C7 112.5(2) ?
C3 C2 C9 122.9(2) ?
C3 C2 C1 122.7(2) y
C9 C2 C1 114.3(2) ?
C2 C3 C4 118.6(2) y
C2 C3 C11 122.6(2) ?
C4 C3 C11 118.5(2) ?
C12 C4 C3 126.8(2) ?
C12 C4 C5 123.9(2) ?
C3 C4 C5 109.21(19) y
C13 C5 C6 125.7(2) ?
C13 C5 C4 123.8(2) ?
C6 C5 C4 109.9(2) y
C14 C6 C5 122.0(2) ?
C14 C6 C1 125.1(2) ?
C5 C6 C1 112.90(19) y
C1 C7 H7A 109.5 ?
C1 C7 H7B 109.5 ?
H7A C7 H7B 109.5 ?
C1 C7 H7C 109.5 ?
H7A C7 H7C 109.5 ?
H7B C7 H7C 109.5 ?
C1 C8 H8A 109.5 ?
C1 C8 H8B 109.5 ?
H8A C8 H8B 109.5 ?
C1 C8 H8C 109.5 ?
H8A C8 H8C 109.5 ?
H8B C8 H8C 109.5 ?
C10 C9 C2 127.6(2) ?
C10 C9 H9 116.2 ?
C2 C9 H9 116.2 ?
C9 C10 C16 124.2(2) ?
C9 C10 C15 121.0(3) ?
C16 C10 C15 114.8(3) ?
C18 C11 C17 120.6(2) ?
C18 C11 C3 120.0(2) ?
C17 C11 C3 119.3(2) ?
C4 C12 C19 124.8(2) ?
C4 C12 C20 122.1(2) ?
C19 C12 C20 113.1(2) ?
C5 C13 C22 123.4(2) ?
C5 C13 C21 122.8(2) ?
C22 C13 C21 113.8(2) ?
C6 C14 C23 123.1(2) ?
C6 C14 C24 126.4(2) ?
C23 C14 C24 110.5(2) ?
C10 C15 H15A 109.5 ?
C10 C15 H15B 109.5 ?
H15A C15 H15B 109.5 ?
C10 C15 H15C 109.5 ?
H15A C15 H15C 109.5 ?
H15B C15 H15C 109.5 ?
C10 C16 H16A 109.5 ?
C10 C16 H16B 109.5 ?
H16A C16 H16B 109.5 ?
C10 C16 H16C 109.5 ?
H16A C16 H16C 109.5 ?
H16B C16 H16C 109.5 ?
C11 C17 H17A 109.5 ?
C11 C17 H17B 109.5 ?
H17A C17 H17B 109.5 ?
C11 C17 H17C 109.5 ?
H17A C17 H17C 109.5 ?
H17B C17 H17C 109.5 ?
C11 C18 H18A 120.0 ?
C11 C18 H18B 120.0 ?
H18A C18 H18B 120.0 ?
C12 C19 H19A 109.5 ?
C12 C19 H19B 109.5 ?
H19A C19 H19B 109.5 ?
C12 C19 H19C 109.5 ?
H19A C19 H19C 109.5 ?
H19B C19 H19C 109.5 ?
C12 C20 H20A 109.5 ?
C12 C20 H20B 109.5 ?
H20A C20 H20B 109.5 ?
C12 C20 H20C 109.5 ?
H20A C20 H20C 109.5 ?
H20B C20 H20C 109.5 ?
C13 C21 H21A 109.5 ?
C13 C21 H21B 109.5 ?
H21A C21 H21B 109.5 ?
C13 C21 H21C 109.5 ?
H21A C21 H21C 109.5 ?
H21B C21 H21C 109.5 ?
C13 C22 H22A 109.5 ?
C13 C22 H22B 109.5 ?
H22A C22 H22B 109.5 ?
C13 C22 H22C 109.5 ?
H22A C22 H22C 109.5 ?
H22B C22 H22C 109.5 ?
C14 C23 H23A 109.5 ?
C14 C23 H23B 109.5 ?
H23A C23 H23B 109.5 ?
C14 C23 H23C 109.5 ?
H23A C23 H23C 109.5 ?
H23B C23 H23C 109.5 ?
C14 C24 H24A 109.5 ?
C14 C24 H24B 109.5 ?
H24A C24 H24B 109.5 ?
C14 C24 H24C 109.5 ?
H24A C24 H24C 109.5 ?
H24B C24 H24C 109.5 ?
C2' C1' C8' 109.0(2) ?
C2' C1' C7' 105.22(19) ?
C8' C1' C7' 110.3(2) ?
C2' C1' C6' 112.14(19) y
C8' C1' C6' 107.78(19) ?
C7' C1' C6' 112.3(2) ?
C3' C2' C9' 121.6(2) ?
C3' C2' C1' 122.9(2) y
C9' C2' C1' 115.5(2) ?
C2' C3' C4' 118.7(2) y
C2' C3' C11' 122.3(2) ?
C4' C3' C11' 118.8(2) ?
C12' C4' C3' 126.7(2) ?
C12' C4' C5' 123.9(2) ?
C3' C4' C5' 109.3(2) y
C13' C5' C6' 125.1(2) ?
C13' C5' C4' 123.9(2) ?
C6' C5' C4' 110.3(2) y
C14' C6' C5' 121.7(2) ?
C14' C6' C1' 125.8(2) ?
C5' C6' C1' 112.57(19) y
C1' C7' H7'1 109.5 ?
C1' C7' H7'2 109.5 ?
H7'1 C7' H7'2 109.5 ?
C1' C7' H7'3 109.5 ?
H7'1 C7' H7'3 109.5 ?
H7'2 C7' H7'3 109.5 ?
C1' C8' H8'1 109.5 ?
C1' C8' H8'2 109.5 ?
H8'1 C8' H8'2 109.5 ?
C1' C8' H8'3 109.5 ?
H8'1 C8' H8'3 109.5 ?
H8'2 C8' H8'3 109.5 ?
C10' C9' C2' 126.8(2) ?
C10' C9' H9' 116.6 ?
C2' C9' H9' 116.6 ?
C9' C10' C16' 124.1(3) ?
C9' C10' C15' 121.2(3) ?
C16' C10' C15' 114.8(3) ?
C18' C11' C17' 121.1(2) ?
C18' C11' C3' 119.9(2) ?
C17' C11' C3' 119.0(2) ?
C4' C12' C20' 122.5(2) ?
C4' C12' C19' 124.9(2) ?
C20' C12' C19' 112.6(2) ?
C5' C13' C22' 123.7(2) ?
C5' C13' C21' 122.5(2) ?
C22' C13' C21' 113.7(2) ?
C6' C14' C23' 122.7(2) ?
C6' C14' C24' 126.7(2) ?
C23' C14' C24' 110.6(2) ?
C10' C15' H15D 109.5 ?
C10' C15' H15E 109.5 ?
H15D C15' H15E 109.5 ?
C10' C15' H15F 109.5 ?
H15D C15' H15F 109.5 ?
H15E C15' H15F 109.5 ?
C10' C16' H16D 109.5 ?
C10' C16' H16E 109.5 ?
H16D C16' H16E 109.5 ?
C10' C16' H16F 109.5 ?
H16D C16' H16F 109.5 ?
H16E C16' H16F 109.5 ?
C11' C17' H17D 109.5 ?
C11' C17' H17E 109.5 ?
H17D C17' H17E 109.5 ?
C11' C17' H17F 109.5 ?
H17D C17' H17F 109.5 ?
H17E C17' H17F 109.5 ?
C11' C18' H18C 120.0 ?
C11' C18' H18D 120.0 ?
H18C C18' H18D 120.0 ?
C12' C19' H19D 109.5 ?
C12' C19' H19E 109.5 ?
H19D C19' H19E 109.5 ?
C12' C19' H19F 109.5 ?
H19D C19' H19F 109.5 ?
H19E C19' H19F 109.5 ?
C12' C20' H20D 109.5 ?
C12' C20' H20E 109.5 ?
H20D C20' H20E 109.5 ?
C12' C20' H20F 109.5 ?
H20D C20' H20F 109.5 ?
H20E C20' H20F 109.5 ?
C13' C21' H21D 109.5 ?
C13' C21' H21E 109.5 ?
H21D C21' H21E 109.5 ?
C13' C21' H21F 109.5 ?
H21D C21' H21F 109.5 ?
H21E C21' H21F 109.5 ?
C13' C22' H22D 109.5 ?
C13' C22' H22E 109.5 ?
H22D C22' H22E 109.5 ?
C13' C22' H22F 109.5 ?
H22D C22' H22F 109.5 ?
H22E C22' H22F 109.5 ?
C14' C23' H23D 109.5 ?
C14' C23' H23E 109.5 ?
H23D C23' H23E 109.5 ?
C14' C23' H23F 109.5 ?
H23D C23' H23F 109.5 ?
H23E C23' H23F 109.5 ?
C14' C24' H24D 109.5 ?
C14' C24' H24E 109.5 ?
H24D C24' H24E 109.5 ?
C14' C24' H24F 109.5 ?
H24D C24' H24F 109.5 ?
H24E C24' H24F 109.5 ?

loop_
_geom_bond_atom_site_label_1
_geom_bond_atom_site_label_2
_geom_bond_site_symmetry_2
_geom_bond_distance
_geom_bond_publ_flag
C1 C8 . 1.536(3) ?
C1 C2 . 1.540(3) ?
C1 C6 . 1.541(3) ?
C1 C7 . 1.550(3) ?
C2 C3 . 1.350(3) y
C2 C9 . 1.477(3) ?
C3 C4 . 1.490(3) ?
C3 C11 . 1.494(3) ?
C4 C12 . 1.344(3) y
C4 C5 . 1.495(3) ?
C5 C13 . 1.340(3) y
C5 C6 . 1.487(3) ?
C6 C14 . 1.339(3) y
C7 H7A . 0.9800 ?
C7 H7B . 0.9800 ?
C7 H7C . 0.9800 ?
C8 H8A . 0.9800 ?
C8 H8B . 0.9800 ?
C8 H8C . 0.9800 ?
C9 C10 . 1.321(4) y
C9 H9 . 0.9500 ?
C10 C16 . 1.493(4) ?
C10 C15 . 1.502(4) ?
C11 C18 . 1.367(4) y
C11 C17 . 1.461(4) ?
C12 C19 . 1.501(3) ?
C12 C20 . 1.504(3) ?
C13 C22 . 1.501(3) ?
C13 C21 . 1.507(4) ?
C14 C23 . 1.504(3) ?
C14 C24 . 1.511(3) ?
C15 H15A . 0.9800 ?
C15 H15B . 0.9800 ?
C15 H15C . 0.9800 ?
C16 H16A . 0.9800 ?
C16 H16B . 0.9800 ?
C16 H16C . 0.9800 ?
C17 H17A . 0.9800 ?
C17 H17B . 0.9800 ?
C17 H17C . 0.9800 ?
C18 H18A . 0.9500 ?
C18 H18B . 0.9500 ?
C19 H19A . 0.9800 ?
C19 H19B . 0.9800 ?
C19 H19C . 0.9800 ?
C20 H20A . 0.9800 ?
C20 H20B . 0.9800 ?
C20 H20C . 0.9800 ?
C21 H21A . 0.9800 ?
C21 H21B . 0.9800 ?
C21 H21C . 0.9800 ?
C22 H22A . 0.9800 ?
C22 H22B . 0.9800 ?
C22 H22C . 0.9800 ?
C23 H23A . 0.9800 ?
C23 H23B . 0.9800 ?
C23 H23C . 0.9800 ?
C24 H24A . 0.9800 ?
C24 H24B . 0.9800 ?
C24 H24C . 0.9800 ?
C1' C2' . 1.539(3) ?
C1' C8' . 1.539(3) ?
C1' C7' . 1.545(3) ?
C1' C6' . 1.548(3) ?
C2' C3' . 1.354(3) y
C2' C9' . 1.483(3) ?
C3' C4' . 1.487(3) ?
C3' C11' . 1.494(3) ?
C4' C12' . 1.340(3) y
C4' C5' . 1.495(3) ?
C5' C13' . 1.334(3) y
C5' C6' . 1.485(3) ?
C6' C14' . 1.338(3) y
C7' H7'1 . 0.9800 ?
C7' H7'2 . 0.9800 ?
C7' H7'3 . 0.9800 ?
C8' H8'1 . 0.9800 ?
C8' H8'2 . 0.9800 ?
C8' H8'3 . 0.9800 ?
C9' C10' . 1.328(4) y
C9' H9' . 0.9500 ?
C10' C16' . 1.495(4) ?
C10' C15' . 1.507(4) ?
C11' C18' . 1.362(4) y
C11' C17' . 1.463(3) ?
C12' C20' . 1.501(3) ?
C12' C19' . 1.509(3) ?
C13' C22' . 1.507(4) ?
C13' C21' . 1.507(4) ?
C14' C23' . 1.507(4) ?
C14' C24' . 1.517(4) ?
C15' H15D . 0.9800 ?
C15' H15E . 0.9800 ?
C15' H15F . 0.9800 ?
C16' H16D . 0.9800 ?
C16' H16E . 0.9800 ?
C16' H16F . 0.9800 ?
C17' H17D . 0.9800 ?
C17' H17E . 0.9800 ?
C17' H17F . 0.9800 ?
C18' H18C . 0.9500 ?
C18' H18D . 0.9500 ?
C19' H19D . 0.9800 ?
C19' H19E . 0.9800 ?
C19' H19F . 0.9800 ?
C20' H20D . 0.9800 ?
C20' H20E . 0.9800 ?
C20' H20F . 0.9800 ?
C21' H21D . 0.9800 ?
C21' H21E . 0.9800 ?
C21' H21F . 0.9800 ?
C22' H22D . 0.9800 ?
C22' H22E . 0.9800 ?
C22' H22F . 0.9800 ?
C23' H23D . 0.9800 ?
C23' H23E . 0.9800 ?
C23' H23F . 0.9800 ?
C24' H24D . 0.9800 ?
C24' H24E . 0.9800 ?
C24' H24F . 0.9800 ?

loop_
_geom_torsion_atom_site_label_1
_geom_torsion_atom_site_label_2
_geom_torsion_atom_site_label_3
_geom_torsion_atom_site_label_4
_geom_torsion
_geom_torsion_publ_flag
C8 C1 C2 C3 -140.8(2) ?
C6 C1 C2 C3 -22.3(3) y
C7 C1 C2 C3 100.2(3) ?
C8 C1 C2 C9 42.2(3) ?
C6 C1 C2 C9 160.7(2) ?
C7 C1 C2 C9 -76.8(2) ?
C9 C2 C3 C4 -169.4(2) ?
C1 C2 C3 C4 13.8(3) y
C9 C2 C3 C11 4.2(4) ?
C1 C2 C3 C11 -172.5(2) ?
C2 C3 C4 C12 -147.9(2) ?
C11 C3 C4 C12 38.1(3) ?
C2 C3 C4 C5 29.5(3) y
C11 C3 C4 C5 -144.4(2) ?
C12 C4 C5 C13 -75.4(3) ?
C3 C4 C5 C13 107.1(3) ?
C12 C4 C5 C6 113.0(3) ?
C3 C4 C5 C6 -64.5(2) y
C13 C5 C6 C14 64.7(3) ?
C4 C5 C6 C14 -123.9(2) ?
C13 C5 C6 C1 -115.5(3) ?
C4 C5 C6 C1 55.9(3) y
C8 C1 C6 C14 -73.9(3) ?
C2 C1 C6 C14 166.2(2) ?
C7 C1 C6 C14 48.1(3) ?
C8 C1 C6 C5 106.3(2) ?
C2 C1 C6 C5 -13.6(3) y
C7 C1 C6 C5 -131.7(2) ?
C3 C2 C9 C10 61.1(4) ?
C1 C2 C9 C10 -121.9(3) ?
C2 C9 C10 C16 -0.4(5) ?
C2 C9 C10 C15 179.4(3) ?
C2 C3 C11 C18 -127.2(3) ?
C4 C3 C11 C18 46.4(3) ?
C2 C3 C11 C17 55.1(3) ?
C4 C3 C11 C17 -131.2(3) ?
C3 C4 C12 C19 2.8(4) ?
C5 C4 C12 C19 -174.3(2) ?
C3 C4 C12 C20 -179.0(2) ?
C5 C4 C12 C20 4.0(4) ?
C6 C5 C13 C22 -2.6(4) ?
C4 C5 C13 C22 -172.9(2) ?
C6 C5 C13 C21 176.7(2) ?
C4 C5 C13 C21 6.4(4) ?
C5 C6 C14 C23 2.0(4) ?
C1 C6 C14 C23 -177.8(2) ?
C5 C6 C14 C24 -178.8(2) ?
C1 C6 C14 C24 1.4(4) ?
C8' C1' C2' C3' -140.6(2) ?
C7' C1' C2' C3' 101.1(3) ?
C6' C1' C2' C3' -21.3(3) y
C8' C1' C2' C9' 42.4(3) ?
C7' C1' C2' C9' -75.9(3) ?
C6' C1' C2' C9' 161.7(2) ?
C9' C2' C3' C4' -169.8(2) ?
C1' C2' C3' C4' 13.3(3) y
C9' C2' C3' C11' 4.4(4) ?
C1' C2' C3' C11' -172.5(2) ?
C2' C3' C4' C12' -147.5(2) ?
C11' C3' C4' C12' 38.2(3) ?
C2' C3' C4' C5' 29.2(3) y
C11' C3' C4' C5' -145.2(2) ?
C12' C4' C5' C13' -76.0(3) ?
C3' C4' C5' C13' 107.3(3) ?
C12' C4' C5' C6' 112.5(3) ?
C3' C4' C5' C6' -64.2(2) y
C13' C5' C6' C14' 64.9(3) ?
C4' C5' C6' C14' -123.7(2) ?
C13' C5' C6' C1' -115.4(3) ?
C4' C5' C6' C1' 56.0(3) y
C2' C1' C6' C14' 165.5(2) ?
C8' C1' C6' C14' -74.5(3) ?
C7' C1' C6' C14' 47.2(3) ?
C2' C1' C6' C5' -14.2(3) y
C8' C1' C6' C5' 105.8(2) ?
C7' C1' C6' C5' -132.4(2) ?
C3' C2' C9' C10' 61.6(4) ?
C1' C2' C9' C10' -121.4(3) ?
C2' C9' C10' C16' 1.9(4) ?
C2' C9' C10' C15' -177.5(3) ?
C2' C3' C11' C18' -126.4(3) ?
C4' C3' C11' C18' 47.7(3) ?
C2' C3' C11' C17' 56.3(3) ?
C4' C3' C11' C17' -129.5(2) ?
C3' C4' C12' C20' -178.9(2) ?
C5' C4' C12' C20' 4.9(4) ?
C3' C4' C12' C19' 2.3(4) ?
C5' C4' C12' C19' -173.9(2) ?
C6' C5' C13' C22' -3.6(4) ?
C4' C5' C13' C22' -173.8(2) ?
C6' C5' C13' C21' 176.7(2) ?
C4' C5' C13' C21' 6.5(4) ?
C5' C6' C14' C23' 3.8(4) ?
C1' C6' C14' C23' -175.8(2) ?
C5' C6' C14' C24' -177.5(2) ?
C1' C6' C14' C24' 2.9(4) ?

loop_
_cod_related_entry_id
_cod_related_entry_database
_cod_related_entry_code
1 ChemSpider 24731964
